data_7207446
loop_
_publ_author_name
'Yang, Xiao-Juan'
'Li, Hong-Xi'
'Xu, Zhong-Lin'
'Li, Hai-Yan'
'Ren, Zhi-Gang'
'Lang, Jian-Ping'

_publ_section_title
;
 Spacer length-controlled assembly of [CunIn]-based coordination polymers
 from CuI and bis(4-phenylpyrimidine-2-thio)alkane ligands
;
_journal_issue 5
_journal_name_full CrystEngComm
_journal_page_first 1641
_journal_paper_doi 10.1039/c2ce06312c
_journal_volume 14
_journal_year 2012
_chemical_formula_moiety 'C11 H9 Cu2 I2 N2 S'
_chemical_formula_sum 'C11 H9 Cu2 I2 N2 S'
_chemical_formula_weight 582.17
_chemical_name_systematic
;
?
;
_space_group_IT_number 2
_symmetry_cell_setting triclinic
_symmetry_space_group_name_Hall '-P 1'
_symmetry_space_group_name_H-M 'P -1'
_atom_sites_solution_hydrogens geom
_atom_sites_solution_primary direct
_atom_sites_solution_secondary difmap
_audit_creation_method SHELXL-97
_cell_angle_alpha 95.20(3)
_cell_angle_beta 102.55(3)
_cell_angle_gamma 93.44(3)
_cell_formula_units_Z 2
_cell_length_a 7.6628(15)
_cell_length_b 8.3550(17)
_cell_length_c 11.668(2)
_cell_measurement_reflns_used 3786
_cell_measurement_temperature 223(2)
_cell_measurement_theta_max 27.5281
_cell_measurement_theta_min 3.1956
_cell_volume 723.7(3)
_computing_cell_refinement 'CrystalClear, Ver. 1.30 (Rigaku/MSC, 2001)'
_computing_data_collection 'CrystalClear, Ver. 1.30 (Rigaku/MSC, 2001)'
_computing_data_reduction 'CrystalStructure, Ver. 3.60 (Rigaku/MSC, 2004)'
_computing_molecular_graphics 'SHELXL-97 (Sheldrick, 1997)'
_computing_publication_material 'SHELXL-97 (Sheldrick, 1997)'
_computing_structure_refinement 'SHELXL-97 (Sheldrick, 1997)'
_computing_structure_solution 'SHELXS-97 (Sheldrick, 1990)'
_diffrn_ambient_temperature 223(2)
_diffrn_measured_fraction_theta_full 0.973
_diffrn_measured_fraction_theta_max 0.973
_diffrn_measurement_device_type 'Rigaku Mercury'
_diffrn_measurement_method \w
_diffrn_radiation_monochromator graphite
_diffrn_radiation_source 'fine-focus sealed tube'
_diffrn_radiation_type MoK\a
_diffrn_radiation_wavelength 0.71073
_diffrn_reflns_av_R_equivalents 0.0377
_diffrn_reflns_av_sigmaI/netI 0.0707
_diffrn_reflns_limit_h_max 9
_diffrn_reflns_limit_h_min -8
_diffrn_reflns_limit_k_max 10
_diffrn_reflns_limit_k_min -10
_diffrn_reflns_limit_l_max 15
_diffrn_reflns_limit_l_min -13
_diffrn_reflns_number 6248
_diffrn_reflns_theta_full 27.53
_diffrn_reflns_theta_max 27.53
_diffrn_reflns_theta_min 3.52
_diffrn_standards_decay_% 0
_diffrn_standards_interval_count 0
_diffrn_standards_interval_time 0
_diffrn_standards_number 0
_exptl_absorpt_coefficient_mu 7.330
_exptl_absorpt_correction_T_max 0.4777
_exptl_absorpt_correction_T_min 0.1963
_exptl_absorpt_correction_type multi-scan
_exptl_absorpt_process_details 'Jacobson, R. (1998) Private communication to Rigaku Corp.'
_exptl_crystal_colour yellow
_exptl_crystal_density_diffrn 2.671
_exptl_crystal_density_method 'not measured'
_exptl_crystal_description block
_exptl_crystal_F_000 538
_exptl_crystal_size_max 0.60
_exptl_crystal_size_mid 0.20
_exptl_crystal_size_min 0.10
_refine_diff_density_max 0.824
_refine_diff_density_min -1.504
_refine_diff_density_rms 0.217
_refine_ls_extinction_method none
_refine_ls_goodness_of_fit_ref 1.026
_refine_ls_hydrogen_treatment constr
_refine_ls_matrix_type full
_refine_ls_number_parameters 163
_refine_ls_number_reflns 3246
_refine_ls_number_restraints 0
_refine_ls_restrained_S_all 1.026
_refine_ls_R_factor_all 0.0399
_refine_ls_R_factor_gt 0.0309
_refine_ls_shift/su_max 0.005
_refine_ls_shift/su_mean 0.000
_refine_ls_structure_factor_coef Fsqd
_refine_ls_weighting_details 'calc w=1/[\s^2^(Fo^2^)+(0.0205P)^2^+0.0000P] where P=(Fo^2^+2Fc^2^)/3'
_refine_ls_weighting_scheme calc
_refine_ls_wR_factor_gt 0.0734
_refine_ls_wR_factor_ref 0.0744
_reflns_number_gt 2514
_reflns_number_total 3246
_reflns_threshold_expression >2sigma(I)
_cod_data_source_file c2ce06312c.txt
_cod_data_source_block 2
_cod_original_cell_volume 723.7(2)
_cod_database_code 7207446

loop_
_symmetry_equiv_pos_as_xyz
'x, y, z'
'-x, -y, -z'

loop_
_atom_site_label
_atom_site_type_symbol
_atom_site_fract_x
_atom_site_fract_y
_atom_site_fract_z
_atom_site_U_iso_or_equiv
_atom_site_adp_type
_atom_site_occupancy
_atom_site_symmetry_multiplicity
_atom_site_calc_flag
_atom_site_refinement_flags
Cu1 Cu -0.14203(10) 1.04268(9) 0.03832(7) 0.0266(2) Uani 1 1 d .
Cu2 Cu -0.45862(10) 0.86937(9) -0.08789(7) 0.0302(2) Uani 1 1 d .
I1 I -0.34583(5) 0.87508(4) 0.14171(4) 0.02267(12) Uani 1 1 d .
I2 I 0.18014(5) 1.07429(5) 0.18703(4) 0.02484(12) Uani 1 1 d .
N1 N -0.1118(6) 1.4914(5) 0.2207(5) 0.0209(12) Uani 1 1 d .
N2 N -0.3936(6) 1.3343(6) 0.1765(5) 0.0230(12) Uani 1 1 d .
C1 C -0.2384(7) 1.3883(6) 0.1525(5) 0.0177(13) Uani 1 1 d .
C2 C -0.4245(8) 1.4043(7) 0.2766(6) 0.0285(16) Uani 1 1 d .
H2 H -0.5344 1.3764 0.2960 0.034 Uiso 1 1 calc R
C3 C -0.3043(9) 1.5153(7) 0.3533(6) 0.0301(16) Uani 1 1 d .
H3 H -0.3307 1.5622 0.4232 0.036 Uiso 1 1 calc R
C4 C -0.1427(8) 1.5552(7) 0.3233(5) 0.0224(14) Uani 1 1 d .
C5 C 0.0039(8) 1.6651(7) 0.3990(6) 0.0246(14) Uani 1 1 d .
C6 C -0.0147(9) 1.7507(7) 0.5035(6) 0.0351(17) Uani 1 1 d .
H6 H -0.1239 1.7389 0.5273 0.042 Uiso 1 1 calc R
C7 C 0.1228(10) 1.8510(8) 0.5715(7) 0.0413(19) Uani 1 1 d .
H7 H 0.1073 1.9080 0.6414 0.050 Uiso 1 1 calc R
C8 C 0.2841(10) 1.8696(8) 0.5389(6) 0.0384(19) Uani 1 1 d .
H8 H 0.3779 1.9393 0.5868 0.046 Uiso 1 1 calc R
C9 C 0.3095(10) 1.7888(9) 0.4388(7) 0.043(2) Uani 1 1 d .
H9 H 0.4206 1.8014 0.4176 0.052 Uiso 1 1 calc R
C10 C 0.1659(9) 1.6840(8) 0.3656(6) 0.0349(18) Uani 1 1 d .
H10 H 0.1815 1.6285 0.2952 0.042 Uiso 1 1 calc R
C11 C 0.0090(8) 1.4127(6) 0.0120(6) 0.0204(13) Uani 1 1 d .
H11A H 0.0918 1.4089 0.0884 0.024 Uiso 1 1 calc R
H11B H 0.0596 1.3565 -0.0491 0.024 Uiso 1 1 calc R
S1 S -0.20491(19) 1.31108(16) 0.01346(14) 0.0201(3) Uani 1 1 d .

loop_
_atom_site_aniso_label
_atom_site_aniso_U_11
_atom_site_aniso_U_22
_atom_site_aniso_U_33
_atom_site_aniso_U_23
_atom_site_aniso_U_13
_atom_site_aniso_U_12
Cu1 0.0232(4) 0.0226(4) 0.0342(5) -0.0008(4) 0.0098(4) -0.0026(3)
Cu2 0.0263(4) 0.0305(4) 0.0315(5) -0.0013(4) 0.0059(4) -0.0079(4)
I1 0.0180(2) 0.0242(2) 0.0251(2) 0.00298(18) 0.00380(17) -0.00116(16)
I2 0.0182(2) 0.0304(2) 0.0253(2) -0.00020(19) 0.00594(17) -0.00208(17)
N1 0.019(3) 0.015(2) 0.027(3) -0.004(2) 0.007(2) -0.004(2)
N2 0.018(3) 0.024(3) 0.028(3) 0.000(2) 0.009(2) -0.001(2)
C1 0.019(3) 0.017(3) 0.020(3) 0.005(3) 0.009(3) 0.004(2)
C2 0.025(3) 0.029(3) 0.033(4) -0.002(3) 0.013(3) -0.003(3)
C3 0.034(4) 0.025(3) 0.034(4) -0.004(3) 0.017(3) -0.002(3)
C4 0.026(3) 0.018(3) 0.021(3) 0.002(3) 0.002(3) -0.001(3)
C5 0.027(3) 0.018(3) 0.025(4) -0.002(3) 0.000(3) 0.000(3)
C6 0.033(4) 0.031(4) 0.039(5) -0.002(3) 0.007(3) 0.000(3)
C7 0.045(4) 0.034(4) 0.036(4) -0.014(4) -0.001(4) -0.002(4)
C8 0.044(4) 0.026(4) 0.035(4) -0.001(3) -0.007(4) -0.011(3)
C9 0.032(4) 0.048(4) 0.045(5) 0.002(4) 0.007(3) -0.017(4)
C10 0.034(4) 0.038(4) 0.029(4) -0.005(3) 0.006(3) -0.014(3)
C11 0.019(3) 0.018(3) 0.026(3) 0.002(3) 0.010(3) -0.002(2)
S1 0.0186(7) 0.0178(7) 0.0237(8) -0.0024(7) 0.0074(6) -0.0035(6)

loop_
_atom_type_symbol
_atom_type_description
_atom_type_scat_dispersion_real
_atom_type_scat_dispersion_imag
_atom_type_scat_source
C C 0.0033 0.0016 'International Tables Vol C Tables 4.2.6.8 and 6.1.1.4'
H H 0.0000 0.0000 'International Tables Vol C Tables 4.2.6.8 and 6.1.1.4'
N N 0.0061 0.0033 'International Tables Vol C Tables 4.2.6.8 and 6.1.1.4'
S S 0.1246 0.1234 'International Tables Vol C Tables 4.2.6.8 and 6.1.1.4'
Cu Cu 0.3201 1.2651 'International Tables Vol C Tables 4.2.6.8 and 6.1.1.4'
I I -0.4742 1.8119 'International Tables Vol C Tables 4.2.6.8 and 6.1.1.4'

loop_
_geom_angle_atom_site_label_1
_geom_angle_atom_site_label_2
_geom_angle_atom_site_label_3
_geom_angle
_geom_angle_site_symmetry_1
_geom_angle_site_symmetry_3
S1 Cu1 I1 117.58(5) . .
S1 Cu1 Cu1 113.72(6) . 2_575
I1 Cu1 Cu1 128.66(5) . 2_575
S1 Cu1 I2 99.74(6) . 2_575
I1 Cu1 I2 111.25(4) . 2_575
Cu1 Cu1 I2 60.52(4) 2_575 2_575
S1 Cu1 I2 103.18(5) . .
I1 Cu1 I2 104.76(4) . .
Cu1 Cu1 I2 60.29(4) 2_575 .
I2 Cu1 I2 120.81(4) 2_575 .
S1 Cu1 Cu2 102.42(6) . .
I1 Cu1 Cu2 58.24(3) . .
Cu1 Cu1 Cu2 112.62(5) 2_575 .
I2 Cu1 Cu2 58.67(4) 2_575 .
I2 Cu1 Cu2 153.95(4) . .
N2 Cu2 I1 117.35(16) 2_475 .
N2 Cu2 I2 108.19(14) 2_475 2_575
I1 Cu2 I2 109.94(4) . 2_575
N2 Cu2 I1 107.57(15) 2_475 2_475
I1 Cu2 I1 110.53(4) . 2_475
I2 Cu2 I1 102.14(4) 2_575 2_475
N2 Cu2 Cu1 153.63(15) 2_475 .
I1 Cu2 Cu1 57.08(4) . .
I2 Cu2 Cu1 58.38(3) 2_575 .
I1 Cu2 Cu1 97.87(4) 2_475 .
N2 Cu2 Cu2 131.71(14) 2_475 2_475
I1 Cu2 Cu2 56.78(4) . 2_475
I2 Cu2 Cu2 118.79(4) 2_575 2_475
I1 Cu2 Cu2 53.75(3) 2_475 2_475
Cu1 Cu2 Cu2 69.78(4) . 2_475
Cu1 I1 Cu2 64.68(4) . .
Cu1 I1 Cu2 78.01(3) . 2_475
Cu2 I1 Cu2 69.47(4) . 2_475
Cu1 I2 Cu1 59.19(4) 2_575 .
Cu1 I2 Cu2 62.96(4) 2_575 2_575
Cu1 I2 Cu2 115.23(3) . 2_575
C4 N1 C1 117.5(5) . .
C1 N2 C2 114.1(5) . .
C1 N2 Cu2 122.5(4) . 2_475
C2 N2 Cu2 122.2(4) . 2_475
N2 C1 N1 127.1(5) . .
N2 C1 S1 114.8(4) . .
N1 C1 S1 118.1(4) . .
N2 C2 C3 123.6(6) . .
N2 C2 H2 118.2 . .
C3 C2 H2 118.2 . .
C2 C3 C4 117.4(6) . .
C2 C3 H3 121.3 . .
C4 C3 H3 121.3 . .
N1 C4 C3 119.9(5) . .
N1 C4 C5 116.1(5) . .
C3 C4 C5 124.0(6) . .
C10 C5 C6 118.6(5) . .
C10 C5 C4 119.0(5) . .
C6 C5 C4 122.4(6) . .
C7 C6 C5 121.1(6) . .
C7 C6 H6 119.5 . .
C5 C6 H6 119.5 . .
C6 C7 C8 120.5(7) . .
C6 C7 H7 119.7 . .
C8 C7 H7 119.7 . .
C9 C8 C7 120.8(6) . .
C9 C8 H8 119.6 . .
C7 C8 H8 119.6 . .
C8 C9 C10 119.5(7) . .
C8 C9 H9 120.2 . .
C10 C9 H9 120.2 . .
C5 C10 C9 119.5(6) . .
C5 C10 H10 120.2 . .
C9 C10 H10 120.2 . .
C11 C11 S1 111.5(5) 2_585 .
C11 C11 H11A 109.3 2_585 .
S1 C11 H11A 109.3 . .
C11 C11 H11B 109.3 2_585 .
S1 C11 H11B 109.3 . .
H11A C11 H11B 108.0 . .
C1 S1 C11 101.8(3) . .
C1 S1 Cu1 103.8(2) . .
C11 S1 Cu1 104.3(2) . .

loop_
_geom_bond_atom_site_label_1
_geom_bond_atom_site_label_2
_geom_bond_distance
_geom_bond_site_symmetry_2
Cu1 S1 2.3520(18) .
Cu1 I1 2.5918(11) .
Cu1 Cu1 2.6388(16) 2_575
Cu1 I2 2.6684(11) 2_575
Cu1 I2 2.6744(13) .
Cu1 Cu2 2.7910(15) .
Cu2 N2 2.046(4) 2_475
Cu2 I1 2.6253(12) .
Cu2 I2 2.6766(11) 2_575
Cu2 I1 2.7234(13) 2_475
Cu2 Cu2 3.0486(18) 2_475
I1 Cu2 2.7234(13) 2_475
I2 Cu1 2.6684(11) 2_575
I2 Cu2 2.6766(11) 2_575
N1 C4 1.339(7) .
N1 C1 1.326(7) .
N2 C1 1.342(7) .
N2 C2 1.332(7) .
N2 Cu2 2.046(4) 2_475
C1 S1 1.767(6) .
C2 C3 1.377(8) .
C2 H2 0.9400 .
C3 C4 1.389(8) .
C3 H3 0.9400 .
C4 C5 1.477(8) .
C5 C10 1.385(9) .
C5 C6 1.395(8) .
C6 C7 1.361(9) .
C6 H6 0.9400 .
C7 C8 1.374(10) .
C7 H7 0.9400 .
C8 C9 1.352(9) .
C8 H8 0.9400 .
C9 C10 1.431(9) .
C9 H9 0.9400 .
C10 H10 0.9400 .
C11 C11 1.519(11) 2_585
C11 S1 1.804(5) .
C11 H11A 0.9800 .
C11 H11B 0.9800 .

loop_
_geom_hbond_atom_site_label_D
_geom_hbond_atom_site_label_H
_geom_hbond_atom_site_label_A
_geom_hbond_distance_DH
_geom_hbond_distance_HA
_geom_hbond_distance_DA
_geom_hbond_angle_DHA
_geom_hbond_site_symmetry_A
C10 H10 N1 0.94 2.41 2.747(7) 100.8 .
C11 H11B N1 0.98 2.56 3.145(7) 118.4 2_585
